data_4116511
loop_
_publ_author_name
'Hiroyuki Imai'
'Takeo Otsuka'
'Toshio Naito'
'Kunio Awaga'
'Tamotsu Inabe'

_publ_contact_author_address
;
Division of Chemistry, Graduate School of Science,
Hokkaido University, Sapporo 060-0810, Japan
;
_publ_contact_author_email ' inabe@sci.hokudai.ac.jp '
_publ_contact_author_fax ' (81)11-746-1557 '
_publ_contact_author_name 'Tamotsu INABE'
_publ_contact_author_phone ' (81)11-706-3511 '
_publ_section_title
;
 M(dmit)2 Salts with Nitronyl Nitroxide Radical Cations (M = Ni and Au,
 dmit = 1,3-Dithiol-2-thione-4,5-dithiolate). Nonmagnetic Single-Chain
 Formation vs Antiferromagnetic Spin-Ladder-Chain Formation of M(dmit)2
;
_journal_name_full 'Journal of the American Chemical Society'
_journal_page_first 8098
_journal_page_last 8103
_journal_paper_doi 10.1021/ja991058k
_journal_volume 121
_journal_year 1999
_chemical_formula_sum 'C20 H21 Au N3 O2 S10'
_chemical_formula_weight 852.97
_space_group_IT_number 2
_symmetry_cell_setting triclinic
_symmetry_Int_Tables_number 2
_symmetry_space_group_name_Hall '-P 1'
_symmetry_space_group_name_H-M 'P -1'
_audit_creation_date 'Wed Mar 24 12:45:33 1999'
_audit_creation_method 'from TEXRAY.INF file'
_cell_angle_alpha 92.71(2)
_cell_angle_beta 100.13(2)
_cell_angle_gamma 103.61(2)
_cell_formula_units_Z 4
_cell_length_a 14.420(5)
_cell_length_b 16.544(4)
_cell_length_c 12.741(3)
_cell_measurement_reflns_used 23
_cell_measurement_temperature 296.2
_cell_measurement_theta_max 15.0
_cell_measurement_theta_min 14.9
_cell_volume 2895.6(14)
_computing_cell_refinement 'Rigaku/AFC Diffractometer Control'
_computing_data_collection 'Rigaku/AFC Diffractometer Control'
_computing_data_reduction teXsan
_computing_publication_material teXsan
_computing_structure_refinement teXsan
_computing_structure_solution 'DIRDIF92 (PATTY)'
_diffrn_ambient_temperature 296.2
_diffrn_measurement_device_type 'Rigaku AFC7R'
_diffrn_measurement_method \w-2\q
_diffrn_orient_matrix_UB_11 0.02451
_diffrn_orient_matrix_UB_12 0.04827
_diffrn_orient_matrix_UB_13 0.05624
_diffrn_orient_matrix_UB_21 -0.00253
_diffrn_orient_matrix_UB_22 -0.03957
_diffrn_orient_matrix_UB_23 0.05697
_diffrn_orient_matrix_UB_31 0.06841
_diffrn_orient_matrix_UB_32 -0.00230
_diffrn_orient_matrix_UB_33 -0.00164
_diffrn_radiation_detector 'scintillation counter'
_diffrn_radiation_monochromator graphite
_diffrn_radiation_source 'Rigaku rotating anode'
_diffrn_radiation_type 'Mo K\a'
_diffrn_radiation_wavelength 0.7107
_diffrn_reflns_av_R_equivalents 0.029
_diffrn_reflns_av_sigmaI/netI 0.124
_diffrn_reflns_limit_h_max 18
_diffrn_reflns_limit_h_min 0
_diffrn_reflns_limit_k_max 20
_diffrn_reflns_limit_k_min -21
_diffrn_reflns_limit_l_max 16
_diffrn_reflns_limit_l_min -16
_diffrn_reflns_number 13811
_diffrn_reflns_reduction_process 'Lp corrections applied'
_diffrn_reflns_theta_max 27.50
_diffrn_reflns_theta_min 2.54
_diffrn_standards_decay_% -3.48
_diffrn_standards_interval_count 150
_diffrn_standards_number 3
_exptl_absorpt_coefficient_mu 5.845
_exptl_absorpt_correction_T_max 1.000
_exptl_absorpt_correction_T_min 0.326
_exptl_absorpt_correction_type psi-scan
_exptl_absorpt_process_details '(North, Phillips & Mathews, 1968)'
_exptl_crystal_colour black
_exptl_crystal_density_diffrn 1.957
_exptl_crystal_description platelet
_exptl_crystal_F_000 1668.00
_exptl_crystal_size_max 0.500
_exptl_crystal_size_mid 0.200
_exptl_crystal_size_min 0.050
_refine_diff_density_max 3.68
_refine_diff_density_min -3.63
_refine_ls_extinction_method none
_refine_ls_goodness_of_fit_ref 3.056
_refine_ls_hydrogen_treatment noref
_refine_ls_matrix_type full
_refine_ls_number_constraints 0
_refine_ls_number_parameters 652
_refine_ls_number_reflns 6687
_refine_ls_number_restraints 0
_refine_ls_R_factor_all 0.0000
_refine_ls_R_factor_obs 0.0820
_refine_ls_shift/su_max 0.1150
_refine_ls_shift/su_mean 0.0070
_refine_ls_structure_factor_coef F
_refine_ls_weighting_details 'w = 1/[\s^2^(Fo) + 0.00000|Fo|^2^]'
_refine_ls_weighting_scheme calc
_refine_ls_wR_factor_gt 0.0000
_refine_ls_wR_factor_ref 0.0577
_reflns_number_observed 6687
_reflns_number_total 13282
_reflns_observed_criterion >3.0sigma(I)
_cod_data_source_file ja991058k_2.cif
_cod_data_source_block p-EtPYNN_[Au(dmit)2]
_cod_original_cell_volume 2895(1)
_cod_original_sg_symbol_H-M 'P -1 '
_cod_original_formula_sum 'C20 H21 Au N3 O2 S10 '
_cod_database_code 4116511

loop_
_symmetry_equiv_pos_as_xyz
x,y,z
-x,-y,-z

loop_
_atom_site_label
_atom_site_type_symbol
_atom_site_fract_x
_atom_site_fract_y
_atom_site_fract_z
_atom_site_U_iso_or_equiv
_atom_site_adp_type
_atom_site_occupancy
_atom_site_calc_flag
_atom_site_refinement_flags
Au(1) Au 0.0000 0.0000 0.0000 0.0754(6) Uani 0.50 d S
Au(2) Au 0.5000 0.0000 0.0000 0.0464(5) Uani 0.50 d S
Au(3) Au 0.23138(8) 0.49377(6) 0.55266(7) 0.0476(3) Uani 1.00 d .
S(1) S 0.0282(5) 0.0535(5) 0.1795(5) 0.090(3) Uani 1.00 d .
S(2) S -0.0352(5) -0.1353(4) 0.0497(6) 0.087(3) Uani 1.00 d .
S(3) S 0.0254(6) -0.0311(5) 0.3776(6) 0.089(3) Uani 1.00 d .
S(4) S -0.0372(5) -0.1952(5) 0.2673(7) 0.100(3) Uani 1.00 d .
S(5) S -0.0295(7) -0.1767(6) 0.5021(8) 0.132(4) Uani 1.00 d .
S(6) S 0.5267(4) 0.0564(4) 0.1778(4) 0.056(2) Uani 1.00 d .
S(7) S 0.4609(4) -0.1346(4) 0.0519(4) 0.055(2) Uani 1.00 d .
S(8) S 0.5288(4) -0.0274(4) 0.3798(4) 0.054(2) Uani 1.00 d .
S(9) S 0.4667(5) -0.1935(4) 0.2711(5) 0.058(2) Uani 1.00 d .
S(10) S 0.4950(5) -0.1753(4) 0.5087(5) 0.081(3) Uani 1.00 d .
S(11) S 0.3008(5) 0.4994(4) 0.7315(4) 0.059(2) Uani 1.00 d .
S(12) S 0.0774(5) 0.4473(4) 0.5887(5) 0.068(2) Uani 1.00 d .
S(13) S 0.2101(5) 0.4546(4) 0.9215(5) 0.067(2) Uani 1.00 d .
S(14) S 0.0155(5) 0.4170(4) 0.8004(5) 0.074(3) Uani 1.00 d .
S(15) S 0.0410(6) 0.3901(6) 1.0299(6) 0.115(4) Uani 1.00 d .
S(16) S 0.1609(5) 0.4924(4) 0.3731(4) 0.064(2) Uani 1.00 d .
S(17) S 0.3858(5) 0.5419(4) 0.5175(5) 0.061(2) Uani 1.00 d .
S(18) S 0.2551(6) 0.5462(4) 0.1868(5) 0.072(3) Uani 1.00 d .
S(19) S 0.4474(6) 0.5876(4) 0.3109(5) 0.079(3) Uani 1.00 d .
S(20) S 0.4193(7) 0.6242(5) 0.0832(6) 0.129(4) Uani 1.00 d .
O(1) O 0.323(1) 0.1367(9) 0.057(1) 0.076(6) Uani 1.00 d .
O(2) O 0.262(1) 0.1575(9) 0.399(1) 0.068(6) Uani 1.00 d .
O(3) O 0.197(1) -0.1199(9) 0.907(1) 0.072(6) Uani 1.00 d .
O(4) O 0.222(1) -0.1454(9) 0.553(1) 0.074(6) Uani 1.00 d .
N(1) N 0.310(1) 0.166(1) 0.148(1) 0.050(6) Uani 1.00 d .
N(2) N 0.285(1) 0.178(1) 0.311(1) 0.046(6) Uani 1.00 d .
N(3) N 0.232(1) -0.1367(10) 0.232(1) 0.040(6) Uani 1.00 d .
N(4) N 0.199(1) -0.149(1) 0.815(1) 0.044(6) Uani 1.00 d .
N(5) N 0.210(1) -0.163(1) 0.645(1) 0.047(6) Uani 1.00 d .
N(6) N 0.273(1) 0.154(1) 0.724(2) 0.059(7) Uani 1.00 d .
C(1) C 0.012(2) -0.035(2) 0.233(2) 0.07(1) Uani 1.00 d .
C(2) C -0.016(2) -0.114(2) 0.186(2) 0.08(1) Uani 1.00 d .
C(3) C -0.013(2) -0.134(2) 0.396(2) 0.10(1) Uani 1.00 d .
C(4) C 0.512(1) -0.032(1) 0.238(2) 0.036(7) Uani 1.00 d .
C(5) C 0.481(1) -0.111(1) 0.192(2) 0.048(8) Uani 1.00 d .
C(6) C 0.498(1) -0.131(1) 0.400(1) 0.049(8) Uani 1.00 d .
C(7) C 0.204(2) 0.468(1) 0.789(2) 0.044(7) Uani 1.00 d .
C(8) C 0.109(2) 0.447(1) 0.730(2) 0.050(8) Uani 1.00 d .
C(9) C 0.089(2) 0.423(1) 0.926(2) 0.066(9) Uani 1.00 d .
C(10) C 0.264(2) 0.532(1) 0.322(2) 0.052(8) Uani 1.00 d .
C(11) C 0.360(2) 0.550(1) 0.381(2) 0.059(9) Uani 1.00 d .
C(12) C 0.372(2) 0.584(1) 0.187(2) 0.08(1) Uani 1.00 d .
C(13) C 0.294(1) 0.122(1) 0.231(2) 0.040(7) Uani 1.00 d .
C(14) C 0.346(2) 0.258(1) 0.179(2) 0.054(9) Uani 1.00 d .
C(15) C 0.295(2) 0.264(1) 0.276(2) 0.054(8) Uani 1.00 d .
C(16) C 0.310(2) 0.308(1) 0.088(2) 0.10(1) Uani 1.00 d .
C(17) C 0.459(2) 0.279(1) 0.207(2) 0.071(9) Uani 1.00 d .
C(18) C 0.353(2) 0.328(1) 0.369(2) 0.076(9) Uani 1.00 d .
C(19) C 0.199(2) 0.276(1) 0.247(2) 0.072(9) Uani 1.00 d .
C(20) C 0.273(1) 0.034(1) 0.232(2) 0.040(7) Uani 1.00 d .
C(21) C 0.250(2) -0.017(1) 0.135(1) 0.061(9) Uani 1.00 d .
C(22) C 0.231(2) -0.102(1) 0.141(1) 0.052(8) Uani 1.00 d .
C(23) C 0.253(2) -0.092(1) 0.329(2) 0.055(8) Uani 1.00 d .
C(24) C 0.275(2) -0.003(1) 0.325(2) 0.055(8) Uani 1.00 d .
C(25) C 0.205(2) -0.231(1) 0.231(2) 0.059(8) Uani 1.00 d .
C(26) C 0.208(2) -0.266(1) 0.335(2) 0.062(8) Uani 1.00 d .
C(27) C 0.210(1) -0.108(1) 0.729(2) 0.036(7) Uani 1.00 d .
C(28) C 0.163(2) -0.244(1) 0.786(2) 0.051(8) Uani 1.00 d .
C(29) C 0.201(2) -0.248(2) 0.680(2) 0.053(9) Uani 1.00 d .
C(30) C 0.205(2) -0.292(1) 0.876(2) 0.070(9) Uani 1.00 d .
C(31) C 0.052(2) -0.266(2) 0.773(2) 0.071(10) Uani 1.00 d .
C(32) C 0.136(2) -0.315(1) 0.596(2) 0.077(9) Uani 1.00 d .
C(33) C 0.290(2) -0.260(1) 0.692(2) 0.11(1) Uani 1.00 d .
C(34) C 0.230(1) -0.019(1) 0.725(2) 0.036(7) Uani 1.00 d .
C(35) C 0.256(2) 0.033(1) 0.821(2) 0.060(9) Uani 1.00 d .
C(36) C 0.276(2) 0.117(1) 0.814(2) 0.065(9) Uani 1.00 d .
C(37) C 0.248(2) 0.105(2) 0.631(2) 0.057(9) Uani 1.00 d .
C(38) C 0.224(2) 0.017(1) 0.632(2) 0.049(7) Uani 1.00 d .
C(39) C 0.302(3) 0.252(2) 0.737(3) 0.14(2) Uani 1.00 d .
C(40) C 0.306(3) 0.278(2) 0.638(3) 0.17(2) Uani 1.00 d .
H(1) H 0.3322 0.2950 0.0265 0.1131 Uiso 1.00 calc .
H(2) H 0.3326 0.3660 0.1108 0.1131 Uiso 1.00 calc .
H(3) H 0.2402 0.2935 0.0746 0.1131 Uiso 1.00 calc .
H(4) H 0.4831 0.2618 0.1464 0.0840 Uiso 1.00 calc .
H(5) H 0.4790 0.2496 0.2656 0.0840 Uiso 1.00 calc .
H(6) H 0.4845 0.3371 0.2246 0.0840 Uiso 1.00 calc .
H(7) H 0.4173 0.3213 0.3864 0.0907 Uiso 1.00 calc .
H(8) H 0.3224 0.3201 0.4285 0.0907 Uiso 1.00 calc .
H(9) H 0.3550 0.3828 0.3475 0.0907 Uiso 1.00 calc .
H(10) H 0.1636 0.2354 0.1900 0.0871 Uiso 1.00 calc .
H(11) H 0.2035 0.3302 0.2249 0.0871 Uiso 1.00 calc .
H(12) H 0.1690 0.2694 0.3071 0.0871 Uiso 1.00 calc .
H(13) H 0.2467 0.0056 0.0676 0.0730 Uiso 1.00 calc .
H(14) H 0.2167 -0.1374 0.0767 0.0619 Uiso 1.00 calc .
H(15) H 0.2520 -0.1173 0.3940 0.0657 Uiso 1.00 calc .
H(16) H 0.2920 0.0316 0.3905 0.0652 Uiso 1.00 calc .
H(17) H 0.1408 -0.2502 0.1905 0.0694 Uiso 1.00 calc .
H(18) H 0.2487 -0.2515 0.1952 0.0694 Uiso 1.00 calc .
H(19) H 0.1663 -0.2450 0.3734 0.0735 Uiso 1.00 calc .
H(20) H 0.1857 -0.3253 0.3235 0.0735 Uiso 1.00 calc .
H(21) H 0.2722 -0.2512 0.3749 0.0735 Uiso 1.00 calc .
H(22) H 0.1882 -0.2760 0.9410 0.0844 Uiso 1.00 calc .
H(23) H 0.2740 -0.2786 0.8837 0.0844 Uiso 1.00 calc .
H(24) H 0.1797 -0.3501 0.8575 0.0844 Uiso 1.00 calc .
H(25) H 0.0344 -0.2502 0.8374 0.0846 Uiso 1.00 calc .
H(26) H 0.0273 -0.3245 0.7550 0.0846 Uiso 1.00 calc .
H(27) H 0.0259 -0.2371 0.7167 0.0846 Uiso 1.00 calc .
H(28) H 0.0708 -0.3101 0.5872 0.0922 Uiso 1.00 calc .
H(29) H 0.1384 -0.3688 0.6198 0.0922 Uiso 1.00 calc .
H(30) H 0.1579 -0.3096 0.5309 0.0922 Uiso 1.00 calc .
H(31) H 0.3320 -0.2193 0.7450 0.1361 Uiso 1.00 calc .
H(32) H 0.3107 -0.2546 0.6258 0.1361 Uiso 1.00 calc .
H(33) H 0.2882 -0.3142 0.7135 0.1361 Uiso 1.00 calc .
H(34) H 0.2600 0.0109 0.8887 0.0712 Uiso 1.00 calc .
H(35) H 0.2933 0.1527 0.8793 0.0770 Uiso 1.00 calc .
H(36) H 0.2471 0.1293 0.5645 0.0679 Uiso 1.00 calc .
H(37) H 0.2031 -0.0178 0.5659 0.0592 Uiso 1.00 calc .
H(38) H 0.3648 0.2705 0.7806 0.1668 Uiso 1.00 calc .
H(39) H 0.2561 0.2720 0.7663 0.1668 Uiso 1.00 calc .
H(40) H 0.3522 0.2579 0.6066 0.2090 Uiso 1.00 calc .
H(41) H 0.3230 0.3378 0.6427 0.2090 Uiso 1.00 calc .
H(42) H 0.2432 0.2586 0.5918 0.2090 Uiso 1.00 calc .

loop_
_atom_site_aniso_label
_atom_site_aniso_U_11
_atom_site_aniso_U_22
_atom_site_aniso_U_33
_atom_site_aniso_U_12
_atom_site_aniso_U_13
_atom_site_aniso_U_23
Au(1) 0.049(1) 0.070(1) 0.094(1) 0.0096(9) -0.0060(9) -0.0318(9)
Au(2) 0.0475(10) 0.0404(9) 0.0461(9) 0.0024(7) 0.0083(7) -0.0020(7)
Au(3) 0.0640(7) 0.0343(6) 0.0410(6) 0.0105(5) 0.0062(5) -0.0092(4)
S(1) 0.089(6) 0.090(6) 0.076(5) 0.016(5) -0.008(4) -0.034(4)
S(2) 0.088(6) 0.075(6) 0.087(6) 0.022(5) -0.007(5) -0.022(4)
S(3) 0.083(6) 0.092(7) 0.093(6) 0.031(5) 0.010(5) -0.002(5)
S(4) 0.070(6) 0.079(6) 0.150(8) 0.022(5) 0.021(5) 0.001(5)
S(5) 0.122(8) 0.155(10) 0.142(8) 0.071(7) 0.024(7) 0.050(7)
S(6) 0.071(5) 0.050(4) 0.037(3) 0.004(4) 0.003(3) -0.001(3)
S(7) 0.074(5) 0.049(4) 0.042(4) 0.013(4) 0.012(3) -0.001(3)
S(8) 0.058(5) 0.055(4) 0.050(4) 0.017(4) 0.011(3) 0.002(3)
S(9) 0.067(5) 0.048(4) 0.061(4) 0.014(4) 0.015(4) 0.007(3)
S(10) 0.099(6) 0.082(6) 0.064(5) 0.028(5) 0.012(4) 0.022(4)
S(11) 0.083(5) 0.053(4) 0.041(4) 0.026(4) 0.002(4) -0.004(3)
S(12) 0.068(5) 0.070(5) 0.047(4) -0.005(4) -0.003(4) -0.009(3)
S(13) 0.070(5) 0.078(5) 0.045(4) 0.003(4) 0.008(4) 0.007(3)
S(14) 0.070(5) 0.074(5) 0.069(5) -0.003(4) 0.012(4) 0.002(4)
S(15) 0.102(7) 0.151(9) 0.084(6) -0.002(6) 0.030(5) 0.045(6)
S(16) 0.086(5) 0.065(5) 0.043(4) 0.034(4) 0.005(4) -0.005(3)
S(17) 0.063(5) 0.065(5) 0.052(4) 0.013(4) 0.010(3) -0.008(3)
S(18) 0.114(7) 0.059(5) 0.042(4) 0.015(5) 0.020(4) -0.007(3)
S(19) 0.092(6) 0.062(5) 0.073(5) -0.003(4) 0.023(5) -0.006(4)
S(20) 0.171(9) 0.125(8) 0.060(5) -0.036(7) 0.040(6) -0.001(5)
O(1) 0.13(2) 0.05(1) 0.04(1) 0.01(1) 0.02(1) 0.000(8)
O(2) 0.10(1) 0.04(1) 0.06(1) 0.013(10) 0.04(1) -0.011(9)
O(3) 0.11(1) 0.06(1) 0.038(9) 0.00(1) 0.016(10) -0.008(8)
O(4) 0.13(2) 0.04(1) 0.06(1) 0.01(1) 0.04(1) -0.009(8)
N(1) 0.05(1) 0.04(1) 0.04(1) 0.01(1) 0.00(1) -0.01(1)
N(2) 0.05(1) 0.03(1) 0.06(1) 0.006(10) 0.02(1) -0.010(10)
N(3) 0.05(1) 0.03(1) 0.03(1) 0.012(9) 0.006(9) -0.011(8)
N(4) 0.05(1) 0.04(1) 0.04(1) 0.005(10) 0.010(10) -0.009(9)
N(5) 0.06(1) 0.02(1) 0.06(1) -0.004(9) 0.02(1) 0.000(10)
N(6) 0.06(1) 0.04(1) 0.08(2) 0.02(1) 0.01(1) 0.00(1)
C(1) 0.05(2) 0.03(2) 0.14(3) 0.02(1) 0.05(2) 0.03(2)
C(2) 0.06(2) 0.10(3) 0.13(3) 0.07(2) 0.04(2) 0.06(2)
C(3) 0.07(2) 0.14(3) 0.09(2) 0.07(2) 0.01(2) 0.01(2)
C(4) 0.03(1) 0.04(1) 0.04(1) 0.01(1) 0.02(1) 0.02(1)
C(5) 0.04(2) 0.07(2) 0.05(2) 0.03(1) 0.03(1) 0.03(1)
C(6) 0.04(1) 0.07(2) 0.04(1) 0.02(1) 0.00(1) 0.01(1)
C(7) 0.06(2) 0.02(1) 0.05(1) -0.01(1) 0.02(1) 0.002(10)
C(8) 0.08(2) 0.02(1) 0.05(1) 0.00(1) 0.01(1) 0.01(1)
C(9) 0.09(2) 0.07(2) 0.04(1) 0.04(2) 0.00(1) 0.02(1)
C(10) 0.08(2) 0.00(1) 0.07(2) 0.00(1) 0.03(2) -0.01(1)
C(11) 0.09(2) 0.03(1) 0.07(2) 0.01(1) 0.04(2) 0.00(1)
C(12) 0.16(3) 0.02(1) 0.06(2) 0.01(2) 0.02(2) -0.01(1)
C(13) 0.04(1) 0.04(1) 0.05(1) 0.00(1) 0.00(1) 0.01(1)
C(14) 0.08(2) 0.03(1) 0.06(2) 0.02(1) 0.02(1) 0.01(1)
C(15) 0.04(2) 0.05(2) 0.06(2) 0.01(1) -0.02(1) 0.00(1)
C(16) 0.14(3) 0.05(2) 0.07(2) 0.01(2) -0.03(2) 0.00(1)
C(17) 0.02(1) 0.05(2) 0.13(2) 0.00(1) 0.00(1) -0.02(1)
C(18) 0.09(2) 0.04(2) 0.09(2) 0.02(2) 0.01(2) -0.03(1)
C(19) 0.06(2) 0.07(2) 0.08(2) 0.04(2) -0.01(1) -0.02(1)
C(20) 0.04(1) 0.04(1) 0.04(1) 0.02(1) 0.00(1) 0.00(1)
C(21) 0.13(2) 0.05(2) 0.02(1) 0.05(2) 0.02(1) 0.00(1)
C(22) 0.08(2) 0.05(2) 0.02(1) 0.02(1) 0.00(1) 0.00(1)
C(23) 0.08(2) 0.05(2) 0.03(1) 0.01(1) 0.00(1) 0.00(1)
C(24) 0.09(2) 0.02(1) 0.05(1) 0.02(1) 0.00(1) -0.02(1)
C(25) 0.07(2) 0.02(1) 0.08(2) 0.02(1) 0.00(1) -0.01(1)
C(26) 0.06(2) 0.05(2) 0.07(2) 0.01(1) 0.00(1) 0.00(1)
C(27) 0.03(1) 0.04(1) 0.03(1) 0.01(1) 0.00(1) 0.00(1)
C(28) 0.07(2) 0.05(2) 0.04(1) 0.02(1) 0.02(1) 0.01(1)
C(29) 0.01(1) 0.08(2) 0.06(2) 0.00(1) 0.01(1) -0.01(1)
C(30) 0.08(2) 0.08(2) 0.05(2) 0.03(2) 0.00(1) 0.00(1)
C(31) 0.04(2) 0.08(2) 0.08(2) 0.00(2) 0.02(1) -0.01(1)
C(32) 0.10(2) 0.05(2) 0.07(2) 0.00(2) 0.00(2) -0.03(1)
C(33) 0.15(3) 0.03(2) 0.14(3) 0.01(2) 0.01(2) -0.04(2)
C(34) 0.04(1) 0.04(1) 0.03(1) 0.02(1) 0.00(1) -0.01(1)
C(35) 0.10(2) 0.05(2) 0.04(1) 0.03(2) 0.00(1) 0.00(1)
C(36) 0.10(2) 0.04(2) 0.04(2) 0.01(2) 0.00(1) -0.02(1)
C(37) 0.06(2) 0.05(2) 0.06(2) 0.02(1) 0.00(1) 0.02(1)
C(38) 0.06(2) 0.04(1) 0.04(1) 0.01(1) 0.00(1) 0.00(1)
C(39) 0.12(3) 0.08(3) 0.25(5) 0.05(2) 0.07(3) 0.10(3)
C(40) 0.10(3) 0.09(3) 0.28(5) 0.03(3) -0.03(4) -0.09(3)

loop_
_atom_type_symbol
_atom_type_description
_atom_type_scat_dispersion_real
_atom_type_scat_dispersion_imag
_atom_type_scat_source
C C 0.003 0.002
;International Tables for Crystallography
(1992, Vol. C, Tables 4.2.6.8 and 6.1.1.1)
;
H H 0.000 0.000
;International Tables for Crystallography
(1992, Vol. C, Table 6.1.1.2)
;
N N 0.006 0.003
;International Tables for Crystallography
(1992, Vol. C, Tables 4.2.6.8 and 6.1.1.1)
;
O O 0.011 0.006
;International Tables for Crystallography
(1992, Vol. C, Tables 4.2.6.8 and 6.1.1.1)
;
S S 0.125 0.123
;International Tables for Crystallography
(1992, Vol. C, Tables 4.2.6.8 and 6.1.1.1)
;
Au Au -2.013 8.802
;International Tables for Crystallography
(1992, Vol. C, Tables 4.2.6.8 and 6.1.1.1)
;

loop_
_geom_angle_atom_site_label_1
_geom_angle_atom_site_label_2
_geom_angle_atom_site_label_3
_geom_angle
_geom_angle_site_symmetry_1
_geom_angle_site_symmetry_2
_geom_angle_site_symmetry_3
_geom_angle_publ_flag
S(1) Au(1) S(1) 180.0 1_555 1_555 2_555 yes
S(1) Au(1) S(2) 90.5(3) 1_555 1_555 1_555 yes
S(1) Au(1) S(2) 89.5(3) 1_555 1_555 2_555 yes
S(2) Au(1) S(2) 180.0 1_555 1_555 2_555 yes
S(6) Au(2) S(6) 180.0 1_555 1_555 2_655 yes
S(6) Au(2) S(7) 90.9(2) 1_555 1_555 1_555 yes
S(6) Au(2) S(7) 89.1(2) 1_555 1_555 2_655 yes
S(7) Au(2) S(7) 180.0 1_555 1_555 2_655 yes
S(11) Au(3) S(12) 91.4(2) 1_555 1_555 1_555 yes
S(11) Au(3) S(16) 178.2(2) 1_555 1_555 1_555 yes
S(11) Au(3) S(17) 88.4(2) 1_555 1_555 1_555 yes
S(12) Au(3) S(16) 88.6(2) 1_555 1_555 1_555 yes
S(12) Au(3) S(17) 179.3(2) 1_555 1_555 1_555 yes
S(16) Au(3) S(17) 91.6(2) 1_555 1_555 1_555 yes
C(1) S(3) C(3) 101(1) 1_555 1_555 1_555 yes
C(2) S(4) C(3) 98(1) 1_555 1_555 1_555 yes
C(4) S(8) C(6) 101.6(10) 1_555 1_555 1_555 yes
C(5) S(9) C(6) 97(1) 1_555 1_555 1_555 yes
C(7) S(13) C(9) 100(1) 1_555 1_555 1_555 yes
C(8) S(14) C(9) 96(1) 1_555 1_555 1_555 yes
C(10) S(18) C(12) 98(1) 1_555 1_555 1_555 yes
C(11) S(19) C(12) 98(1) 1_555 1_555 1_555 yes
O(1) N(1) C(13) 125(2) 1_555 1_555 1_555 yes
O(1) N(1) C(14) 118(1) 1_555 1_555 1_555 yes
C(13) N(1) C(14) 113(1) 1_555 1_555 1_555 yes
O(2) N(2) C(13) 124(1) 1_555 1_555 1_555 yes
O(2) N(2) C(15) 124(1) 1_555 1_555 1_555 yes
C(13) N(2) C(15) 110(1) 1_555 1_555 1_555 yes
C(22) N(3) C(23) 122(1) 1_555 1_555 1_555 yes
C(22) N(3) C(25) 119(1) 1_555 1_555 1_555 yes
C(23) N(3) C(25) 117(1) 1_555 1_555 1_555 yes
O(3) N(4) C(27) 127(1) 1_555 1_555 1_555 yes
O(3) N(4) C(28) 119(1) 1_555 1_555 1_555 yes
C(27) N(4) C(28) 112(1) 1_555 1_555 1_555 yes
O(4) N(5) C(27) 126(1) 1_555 1_555 1_555 yes
O(4) N(5) C(29) 123(1) 1_555 1_555 1_555 yes
C(27) N(5) C(29) 109(1) 1_555 1_555 1_555 yes
C(36) N(6) C(37) 118(2) 1_555 1_555 1_555 yes
C(36) N(6) C(39) 115(2) 1_555 1_555 1_555 yes
C(37) N(6) C(39) 126(2) 1_555 1_555 1_555 yes
S(1) C(1) S(3) 117(1) 1_555 1_555 1_555 yes
S(1) C(1) C(2) 129(2) 1_555 1_555 1_555 yes
S(3) C(1) C(2) 112(1) 1_555 1_555 1_555 yes
S(2) C(2) S(4) 119(1) 1_555 1_555 1_555 yes
S(2) C(2) C(1) 122(2) 1_555 1_555 1_555 yes
S(4) C(2) C(1) 117(2) 1_555 1_555 1_555 yes
S(3) C(3) S(4) 108(1) 1_555 1_555 1_555 yes
S(3) C(3) S(5) 129(1) 1_555 1_555 1_555 yes
S(4) C(3) S(5) 121(2) 1_555 1_555 1_555 yes
S(6) C(4) S(8) 120(1) 1_555 1_555 1_555 yes
S(6) C(4) C(5) 127(1) 1_555 1_555 1_555 yes
S(8) C(4) C(5) 111(1) 1_555 1_555 1_555 yes
S(7) C(5) S(9) 118(1) 1_555 1_555 1_555 yes
S(7) C(5) C(4) 121(1) 1_555 1_555 1_555 yes
S(9) C(5) C(4) 119(1) 1_555 1_555 1_555 yes
S(8) C(6) S(9) 109(1) 1_555 1_555 1_555 yes
S(8) C(6) S(10) 130(1) 1_555 1_555 1_555 yes
S(9) C(6) S(10) 120(1) 1_555 1_555 1_555 yes
S(11) C(7) S(13) 124(1) 1_555 1_555 1_555 yes
S(11) C(7) C(8) 121(1) 1_555 1_555 1_555 yes
S(13) C(7) C(8) 113(1) 1_555 1_555 1_555 yes
S(12) C(8) S(14) 118(1) 1_555 1_555 1_555 yes
S(12) C(8) C(7) 125(1) 1_555 1_555 1_555 yes
S(14) C(8) C(7) 116(1) 1_555 1_555 1_555 yes
S(13) C(9) S(14) 112(1) 1_555 1_555 1_555 yes
S(13) C(9) S(15) 126(1) 1_555 1_555 1_555 yes
S(14) C(9) S(15) 120(1) 1_555 1_555 1_555 yes
S(16) C(10) S(18) 120(1) 1_555 1_555 1_555 yes
S(16) C(10) C(11) 124(1) 1_555 1_555 1_555 yes
S(18) C(10) C(11) 114(1) 1_555 1_555 1_555 yes
S(17) C(11) S(19) 122(1) 1_555 1_555 1_555 yes
S(17) C(11) C(10) 122(1) 1_555 1_555 1_555 yes
S(19) C(11) C(10) 114(1) 1_555 1_555 1_555 yes
S(18) C(12) S(19) 113(1) 1_555 1_555 1_555 yes
S(18) C(12) S(20) 125(1) 1_555 1_555 1_555 yes
S(19) C(12) S(20) 120(1) 1_555 1_555 1_555 yes
N(1) C(13) N(2) 106(1) 1_555 1_555 1_555 yes
N(1) C(13) C(20) 127(2) 1_555 1_555 1_555 yes
N(2) C(13) C(20) 124(1) 1_555 1_555 1_555 yes
N(1) C(14) C(15) 98(1) 1_555 1_555 1_555 yes
N(1) C(14) C(16) 111(1) 1_555 1_555 1_555 yes
N(1) C(14) C(17) 107(1) 1_555 1_555 1_555 yes
C(15) C(14) C(16) 112(2) 1_555 1_555 1_555 yes
C(15) C(14) C(17) 115(1) 1_555 1_555 1_555 yes
C(16) C(14) C(17) 111(1) 1_555 1_555 1_555 yes
N(2) C(15) C(14) 102(1) 1_555 1_555 1_555 yes
N(2) C(15) C(18) 109(1) 1_555 1_555 1_555 yes
N(2) C(15) C(19) 106(1) 1_555 1_555 1_555 yes
C(14) C(15) C(18) 115(2) 1_555 1_555 1_555 yes
C(14) C(15) C(19) 113(1) 1_555 1_555 1_555 yes
C(18) C(15) C(19) 109(2) 1_555 1_555 1_555 yes
C(14) C(16) H(1) 109(2) 1_555 1_555 1_555 no
C(14) C(16) H(2) 108(2) 1_555 1_555 1_555 no
C(14) C(16) H(3) 108(2) 1_555 1_555 1_555 no
H(1) C(16) H(2) 110(2) 1_555 1_555 1_555 no
H(1) C(16) H(3) 109(2) 1_555 1_555 1_555 no
H(2) C(16) H(3) 109(2) 1_555 1_555 1_555 no
C(14) C(17) H(4) 109(2) 1_555 1_555 1_555 no
C(14) C(17) H(5) 109(1) 1_555 1_555 1_555 no
C(14) C(17) H(6) 109(2) 1_555 1_555 1_555 no
H(4) C(17) H(5) 109(2) 1_555 1_555 1_555 no
H(4) C(17) H(6) 109(2) 1_555 1_555 1_555 no
H(5) C(17) H(6) 109(2) 1_555 1_555 1_555 no
C(15) C(18) H(7) 108(1) 1_555 1_555 1_555 no
C(15) C(18) H(8) 109(2) 1_555 1_555 1_555 no
C(15) C(18) H(9) 108(2) 1_555 1_555 1_555 no
H(7) C(18) H(8) 110(2) 1_555 1_555 1_555 no
H(7) C(18) H(9) 109(2) 1_555 1_555 1_555 no
H(8) C(18) H(9) 109(2) 1_555 1_555 1_555 no
C(15) C(19) H(10) 109(2) 1_555 1_555 1_555 no
C(15) C(19) H(11) 108(2) 1_555 1_555 1_555 no
C(15) C(19) H(12) 109(2) 1_555 1_555 1_555 no
H(10) C(19) H(11) 109(2) 1_555 1_555 1_555 no
H(10) C(19) H(12) 110(2) 1_555 1_555 1_555 no
H(11) C(19) H(12) 109(2) 1_555 1_555 1_555 no
C(13) C(20) C(21) 119(1) 1_555 1_555 1_555 yes
C(13) C(20) C(24) 121(1) 1_555 1_555 1_555 yes
C(21) C(20) C(24) 118(1) 1_555 1_555 1_555 yes
C(20) C(21) C(22) 116(1) 1_555 1_555 1_555 yes
C(20) C(21) H(13) 121(2) 1_555 1_555 1_555 no
C(22) C(21) H(13) 121(2) 1_555 1_555 1_555 no
N(3) C(22) C(21) 123(1) 1_555 1_555 1_555 yes
N(3) C(22) H(14) 118(2) 1_555 1_555 1_555 no
C(21) C(22) H(14) 118(1) 1_555 1_555 1_555 no
N(3) C(23) C(24) 114(1) 1_555 1_555 1_555 yes
N(3) C(23) H(15) 122(2) 1_555 1_555 1_555 no
C(24) C(23) H(15) 122(2) 1_555 1_555 1_555 no
C(20) C(24) C(23) 122(1) 1_555 1_555 1_555 yes
C(20) C(24) H(16) 118(2) 1_555 1_555 1_555 no
C(23) C(24) H(16) 118(2) 1_555 1_555 1_555 no
N(3) C(25) C(26) 117(1) 1_555 1_555 1_555 yes
N(3) C(25) H(17) 107(1) 1_555 1_555 1_555 no
N(3) C(25) H(18) 107(1) 1_555 1_555 1_555 no
C(26) C(25) H(17) 107(1) 1_555 1_555 1_555 no
C(26) C(25) H(18) 107(1) 1_555 1_555 1_555 no
H(17) C(25) H(18) 109(2) 1_555 1_555 1_555 no
C(25) C(26) H(19) 108(1) 1_555 1_555 1_555 no
C(25) C(26) H(20) 109(1) 1_555 1_555 1_555 no
C(25) C(26) H(21) 109(1) 1_555 1_555 1_555 no
H(19) C(26) H(20) 109(2) 1_555 1_555 1_555 no
H(19) C(26) H(21) 109(2) 1_555 1_555 1_555 no
H(20) C(26) H(21) 110(2) 1_555 1_555 1_555 no
N(4) C(27) N(5) 109(1) 1_555 1_555 1_555 yes
N(4) C(27) C(34) 127(1) 1_555 1_555 1_555 yes
N(5) C(27) C(34) 123(1) 1_555 1_555 1_555 yes
N(4) C(28) C(29) 97(1) 1_555 1_555 1_555 yes
N(4) C(28) C(30) 110(1) 1_555 1_555 1_555 yes
N(4) C(28) C(31) 107(1) 1_555 1_555 1_555 yes
C(29) C(28) C(30) 116(1) 1_555 1_555 1_555 yes
C(29) C(28) C(31) 114(1) 1_555 1_555 1_555 yes
C(30) C(28) C(31) 109(1) 1_555 1_555 1_555 yes
N(5) C(29) C(28) 104(1) 1_555 1_555 1_555 yes
N(5) C(29) C(32) 112(1) 1_555 1_555 1_555 yes
N(5) C(29) C(33) 104(2) 1_555 1_555 1_555 yes
C(28) C(29) C(32) 113(1) 1_555 1_555 1_555 yes
C(28) C(29) C(33) 113(2) 1_555 1_555 1_555 yes
C(32) C(29) C(33) 106(2) 1_555 1_555 1_555 yes
C(28) C(30) H(22) 109(2) 1_555 1_555 1_555 no
C(28) C(30) H(23) 108(2) 1_555 1_555 1_555 no
C(28) C(30) H(24) 109(1) 1_555 1_555 1_555 no
H(22) C(30) H(23) 109(2) 1_555 1_555 1_555 no
H(22) C(30) H(24) 110(2) 1_555 1_555 1_555 no
H(23) C(30) H(24) 109(2) 1_555 1_555 1_555 no
C(28) C(31) H(25) 109(2) 1_555 1_555 1_555 no
C(28) C(31) H(26) 109(2) 1_555 1_555 1_555 no
C(28) C(31) H(27) 108(1) 1_555 1_555 1_555 no
H(25) C(31) H(26) 110(2) 1_555 1_555 1_555 no
H(25) C(31) H(27) 109(2) 1_555 1_555 1_555 no
H(26) C(31) H(27) 109(2) 1_555 1_555 1_555 no
C(29) C(32) H(28) 109(2) 1_555 1_555 1_555 no
C(29) C(32) H(29) 109(2) 1_555 1_555 1_555 no
C(29) C(32) H(30) 109(2) 1_555 1_555 1_555 no
H(28) C(32) H(29) 108(2) 1_555 1_555 1_555 no
H(28) C(32) H(30) 109(2) 1_555 1_555 1_555 no
H(29) C(32) H(30) 109(2) 1_555 1_555 1_555 no
C(29) C(33) H(31) 109(2) 1_555 1_555 1_555 no
C(29) C(33) H(32) 108(2) 1_555 1_555 1_555 no
C(29) C(33) H(33) 109(3) 1_555 1_555 1_555 no
H(31) C(33) H(32) 109(2) 1_555 1_555 1_555 no
H(31) C(33) H(33) 109(3) 1_555 1_555 1_555 no
H(32) C(33) H(33) 109(2) 1_555 1_555 1_555 no
C(27) C(34) C(35) 119(1) 1_555 1_555 1_555 yes
C(27) C(34) C(38) 122(1) 1_555 1_555 1_555 yes
C(35) C(34) C(38) 118(1) 1_555 1_555 1_555 yes
C(34) C(35) C(36) 117(1) 1_555 1_555 1_555 yes
C(34) C(35) H(34) 121(2) 1_555 1_555 1_555 no
C(36) C(35) H(34) 121(2) 1_555 1_555 1_555 no
N(6) C(36) C(35) 125(2) 1_555 1_555 1_555 yes
N(6) C(36) H(35) 117(2) 1_555 1_555 1_555 no
C(35) C(36) H(35) 117(2) 1_555 1_555 1_555 no
N(6) C(37) C(38) 119(1) 1_555 1_555 1_555 yes
N(6) C(37) H(36) 120(2) 1_555 1_555 1_555 no
C(38) C(37) H(36) 119(2) 1_555 1_555 1_555 no
C(34) C(38) C(37) 120(1) 1_555 1_555 1_555 yes
C(34) C(38) H(37) 119(2) 1_555 1_555 1_555 no
C(37) C(38) H(37) 119(2) 1_555 1_555 1_555 no
N(6) C(39) C(40) 107(3) 1_555 1_555 1_555 yes
N(6) C(39) H(38) 109(2) 1_555 1_555 1_555 no
N(6) C(39) H(39) 109(2) 1_555 1_555 1_555 no
C(40) C(39) H(38) 109(3) 1_555 1_555 1_555 no
C(40) C(39) H(39) 110(3) 1_555 1_555 1_555 no
H(38) C(39) H(39) 110(4) 1_555 1_555 1_555 no
C(39) C(40) H(40) 111(4) 1_555 1_555 1_555 no
C(39) C(40) H(41) 109(3) 1_555 1_555 1_555 no
C(39) C(40) H(42) 109(4) 1_555 1_555 1_555 no
H(40) C(40) H(41) 109(4) 1_555 1_555 1_555 no
H(40) C(40) H(42) 108(3) 1_555 1_555 1_555 no
H(41) C(40) H(42) 108(3) 1_555 1_555 1_555 no

loop_
_geom_bond_atom_site_label_1
_geom_bond_atom_site_label_2
_geom_bond_distance
_geom_bond_site_symmetry_1
_geom_bond_site_symmetry_2
_geom_bond_publ_flag
Au(1) S(1) 2.344(6) 1_555 1_555 yes
Au(1) S(1) 2.344(6) 1_555 2_555 yes
Au(1) S(2) 2.320(7) 1_555 1_555 yes
Au(1) S(2) 2.320(7) 1_555 2_555 yes
Au(2) S(6) 2.340(5) 1_555 1_555 yes
Au(2) S(6) 2.340(5) 1_555 2_655 yes
Au(2) S(7) 2.322(6) 1_555 1_555 yes
Au(2) S(7) 2.322(6) 1_555 2_655 yes
Au(3) S(11) 2.310(6) 1_555 1_555 yes
Au(3) S(12) 2.306(7) 1_555 1_555 yes
Au(3) S(16) 2.332(6) 1_555 1_555 yes
Au(3) S(17) 2.312(6) 1_555 1_555 yes
S(1) C(1) 1.63(2) 1_555 1_555 yes
S(2) C(2) 1.72(3) 1_555 1_555 yes
S(3) C(1) 1.81(3) 1_555 1_555 yes
S(3) C(3) 1.70(3) 1_555 1_555 yes
S(4) C(2) 1.74(2) 1_555 1_555 yes
S(4) C(3) 1.82(3) 1_555 1_555 yes
S(5) C(3) 1.59(3) 1_555 1_555 yes
S(6) C(4) 1.67(2) 1_555 1_555 yes
S(7) C(5) 1.76(2) 1_555 1_555 yes
S(8) C(4) 1.77(2) 1_555 1_555 yes
S(8) C(6) 1.71(2) 1_555 1_555 yes
S(9) C(5) 1.73(2) 1_555 1_555 yes
S(9) C(6) 1.82(2) 1_555 1_555 yes
S(10) C(6) 1.60(2) 1_555 1_555 yes
S(11) C(7) 1.68(2) 1_555 1_555 yes
S(12) C(8) 1.77(2) 1_555 1_555 yes
S(13) C(7) 1.70(2) 1_555 1_555 yes
S(13) C(9) 1.72(3) 1_555 1_555 yes
S(14) C(8) 1.74(2) 1_555 1_555 yes
S(14) C(9) 1.74(2) 1_555 1_555 yes
S(15) C(9) 1.66(2) 1_555 1_555 yes
S(16) C(10) 1.73(2) 1_555 1_555 yes
S(17) C(11) 1.73(2) 1_555 1_555 yes
S(18) C(10) 1.74(2) 1_555 1_555 yes
S(18) C(12) 1.66(3) 1_555 1_555 yes
S(19) C(11) 1.69(2) 1_555 1_555 yes
S(19) C(12) 1.74(3) 1_555 1_555 yes
S(20) C(12) 1.68(2) 1_555 1_555 yes
O(1) N(1) 1.29(2) 1_555 1_555 yes
O(2) N(2) 1.26(2) 1_555 1_555 yes
O(3) N(4) 1.25(2) 1_555 1_555 yes
O(4) N(5) 1.25(2) 1_555 1_555 yes
N(1) C(13) 1.32(2) 1_555 1_555 yes
N(1) C(14) 1.51(2) 1_555 1_555 yes
N(2) C(13) 1.39(2) 1_555 1_555 yes
N(2) C(15) 1.50(2) 1_555 1_555 yes
N(3) C(22) 1.31(2) 1_555 1_555 yes
N(3) C(23) 1.36(2) 1_555 1_555 yes
N(3) C(25) 1.51(2) 1_555 1_555 yes
N(4) C(27) 1.34(2) 1_555 1_555 yes
N(4) C(28) 1.53(2) 1_555 1_555 yes
N(5) C(27) 1.38(2) 1_555 1_555 yes
N(5) C(29) 1.48(3) 1_555 1_555 yes
N(6) C(36) 1.33(2) 1_555 1_555 yes
N(6) C(37) 1.35(3) 1_555 1_555 yes
N(6) C(39) 1.56(4) 1_555 1_555 yes
C(1) C(2) 1.35(3) 1_555 1_555 yes
C(4) C(5) 1.36(3) 1_555 1_555 yes
C(7) C(8) 1.40(3) 1_555 1_555 yes
C(10) C(11) 1.40(3) 1_555 1_555 yes
C(13) C(20) 1.43(3) 1_555 1_555 yes
C(14) C(15) 1.55(3) 1_555 1_555 yes
C(14) C(16) 1.54(3) 1_555 1_555 yes
C(14) C(17) 1.56(3) 1_555 1_555 yes
C(15) C(18) 1.54(3) 1_555 1_555 yes
C(15) C(19) 1.43(3) 1_555 1_555 yes
C(20) C(21) 1.41(2) 1_555 1_555 yes
C(20) C(24) 1.35(2) 1_555 1_555 yes
C(21) C(22) 1.37(3) 1_555 1_555 yes
C(23) C(24) 1.43(3) 1_555 1_555 yes
C(25) C(26) 1.48(2) 1_555 1_555 yes
C(27) C(34) 1.43(3) 1_555 1_555 yes
C(28) C(29) 1.55(3) 1_555 1_555 yes
C(28) C(30) 1.54(3) 1_555 1_555 yes
C(28) C(31) 1.54(3) 1_555 1_555 yes
C(29) C(32) 1.52(3) 1_555 1_555 yes
C(29) C(33) 1.33(3) 1_555 1_555 yes
C(34) C(35) 1.40(2) 1_555 1_555 yes
C(34) C(38) 1.35(2) 1_555 1_555 yes
C(35) C(36) 1.37(3) 1_555 1_555 yes
C(37) C(38) 1.42(3) 1_555 1_555 yes
C(39) C(40) 1.36(4) 1_555 1_555 yes

loop_
_geom_contact_atom_site_label_1
_geom_contact_atom_site_label_2
_geom_contact_distance
_geom_contact_site_symmetry_1
_geom_contact_site_symmetry_2
S(1) C(20) 3.57(2) 1_555 1_555
S(3) S(3) 3.49(2) 1_555 2_556
S(5) O(4) 3.49(2) 1_555 1_555
S(5) N(5) 3.56(2) 1_555 1_555
S(8) S(8) 3.45(1) 1_555 2_656
S(8) C(38) 3.56(2) 1_555 2_656
S(10) O(2) 3.43(2) 1_555 2_656
S(10) N(2) 3.59(2) 1_555 2_656
S(13) S(18) 3.525(8) 1_555 1_556
S(15) C(31) 3.56(2) 1_555 2_557
O(1) C(36) 3.04(3) 1_555 1_554
O(1) C(35) 3.26(3) 1_555 1_554
O(2) C(37) 3.14(3) 1_555 1_555
O(2) C(40) 3.43(4) 1_555 1_555
O(3) C(22) 2.92(2) 1_555 1_556
O(3) C(21) 3.16(2) 1_555 1_556
O(4) C(23) 3.11(2) 1_555 1_555
O(4) C(26) 3.29(3) 1_555 1_555
C(3) C(37) 3.50(3) 1_555 2_556
C(4) C(34) 3.57(3) 1_555 2_656
C(4) C(35) 3.57(3) 1_555 2_656
C(5) C(36) 3.54(3) 1_555 2_656
C(5) C(22) 3.59(3) 1_555 1_555
C(19) C(31) 3.55(3) 1_555 2_556
